data_2004509
loop_
_publ_author_name
'Frank, W.'
'Kreiter, C. G.'
'Rei\&s, G. J.'

_publ_section_title
Hexacarbonyl(\h^5:1^-2-cyclopentadienediylethyl)(\m-\h^1:3^-1-ethoxy-2-propenylidene)molybdenumtungsten
_journal_issue 2
_journal_name_full 'Acta Crystallographica Section C'
_journal_page_first 356
_journal_page_last 358
_journal_paper_doi 10.1107/S0108270195009577
_journal_volume 52
_journal_year 1996
_chemical_formula_iupac '[Mo W(C7 H8) (C5 H8 O) (C O)6]'
_chemical_formula_sum 'C18 H16 Mo O7 W'
_chemical_formula_weight 624.110
_chemical_name_systematic
;
 ?
;
_space_group_IT_number 2
_symmetry_cell_setting triclinic
_symmetry_space_group_name_Hall '-P 1'
_symmetry_space_group_name_H-M 'P -1'
_audit_creation_method SHELXL
_cell_angle_alpha 72.40(3)
_cell_angle_beta 84.61(3)
_cell_angle_gamma 77.36(3)
_cell_formula_units_Z 2
_cell_length_a 8.708(2)
_cell_length_b 9.047(2)
_cell_length_c 12.961(3)
_cell_measurement_reflns_used 25
_cell_measurement_temperature 293(2)
_cell_measurement_theta_max 12.24
_cell_measurement_theta_min 9.37
_cell_volume 949.3(4)
_computing_cell_refinement 'CAD4 Software'
_computing_data_collection 'CAD4 Software (Enraf-Nonius, 1989)'
_computing_data_reduction 'XCAD4 (Harms & Wocadlo, 1993)'
_computing_molecular_graphics 'SHELXTL-Plus (Sheldrick, 1991)'
_computing_publication_material SHELXL-93
_computing_structure_refinement 'SHELXL-93 (Sheldrick, 1993)'
_computing_structure_solution 'SHELXS-86 (Sheldrick, 1985)'
_diffrn_ambient_temperature 293(2)
_diffrn_measurement_device 'ENRAF-NONIUS CAD4 4-circle diffractometer'
_diffrn_measurement_method '\w/\q scan'
_diffrn_radiation_monochromator graphite
_diffrn_radiation_source 'fine-focus sealed tube'
_diffrn_radiation_type MoK\a
_diffrn_radiation_wavelength 0.71069
_diffrn_reflns_av_R_equivalents 0.0000
_diffrn_reflns_av_sigmaI/netI 0.0207
_diffrn_reflns_limit_h_max 10
_diffrn_reflns_limit_h_min -10
_diffrn_reflns_limit_k_max 10
_diffrn_reflns_limit_k_min -10
_diffrn_reflns_limit_l_max 12
_diffrn_reflns_limit_l_min 0
_diffrn_reflns_number 3005
_diffrn_reflns_theta_max 24.97
_diffrn_reflns_theta_min 2.40
_diffrn_standards_decay_% 0
_diffrn_standards_interval_time 60
_diffrn_standards_number 3
_exptl_absorpt_coefficient_mu 6.867
_exptl_absorpt_correction_T_max 0.730
_exptl_absorpt_correction_T_min 0.484
_exptl_absorpt_correction_type '\y scan'
_exptl_crystal_colour 'dark green'
_exptl_crystal_density_diffrn 2.1835
_exptl_crystal_description plate
_exptl_crystal_F_000 592.0
_exptl_crystal_size_max 0.3
_exptl_crystal_size_mid 0.1
_exptl_crystal_size_min 0.05
_refine_diff_density_max 1.101
_refine_diff_density_min -0.732
_refine_ls_extinction_coef 0.00114(14)
_refine_ls_extinction_method 'SHELXL93 (Sheldrick, 1993)'
_refine_ls_goodness_of_fit_all 1.625
_refine_ls_goodness_of_fit_obs 1.678
_refine_ls_hydrogen_treatment
;
All H atoms refined together with the corresponding C atoms as rigid groups
with one common isotropic U value for the hydrogen atoms of each group.
;
_refine_ls_matrix_type full
_refine_ls_number_parameters 286
_refine_ls_number_reflns 2894
_refine_ls_number_restraints 0
_refine_ls_restrained_S_all 1.615
_refine_ls_restrained_S_obs 1.678
_refine_ls_R_factor_all 0.0322
_refine_ls_R_factor_obs 0.0240
_refine_ls_shift/esd_max 0.125
_refine_ls_shift/esd_mean 0.009
_refine_ls_structure_factor_coef Fsqd
_refine_ls_weighting_details 'w = 1/[\s^2^(Fo^2^)]'
_refine_ls_weighting_scheme calc
_refine_ls_wR_factor_all 0.0495
_refine_ls_wR_factor_obs 0.0483
_reflns_number_observed 2685
_reflns_number_total 3005
_reflns_observed_criterion >2sigma(I)
_cod_data_source_file jz1070.cif
_cod_data_source_block shelxs621
_cod_depositor_comments
;
The following automatic conversions were performed:

'_refine_ls_weighting_scheme' value 'calc w = 1/[\s^2^(Fo^2^)]' was
changed to 'calc'. New tag '_refine_ls_weighting_details' was
created. The value of the new tag was set to 'w = 1/[\s^2^(Fo^2^)]'.

Automatic conversion script
Id: cif_fix_values 3143 2015-03-26 13:38:13Z robertas 
;
_cod_database_code 2004509

loop_
_symmetry_equiv_pos_as_xyz
'x, y, z'
'-x, -y, -z'

loop_
_atom_site_aniso_label
_atom_site_aniso_U_11
_atom_site_aniso_U_22
_atom_site_aniso_U_33
_atom_site_aniso_U_12
_atom_site_aniso_U_13
_atom_site_aniso_U_23
W 0.04257(14) 0.04395(14) 0.0442(2) -0.00842(9) -0.00173(10) -0.01245(11)
Mo 0.0454(3) 0.0437(3) 0.0399(3) -0.0088(2) 0.0006(2) -0.0136(2)
O1 0.056(2) 0.052(2) 0.055(3) 0.002(2) -0.021(2) -0.024(2)
C1 0.052(3) 0.046(3) 0.037(4) -0.007(3) -0.003(3) -0.009(3)
C2 0.070(4) 0.051(4) 0.037(4) -0.016(3) -0.004(3) -0.013(3)
C3 0.070(4) 0.058(4) 0.050(5) -0.021(3) 0.008(3) -0.025(3)
C4 0.064(5) 0.056(4) 0.072(5) -0.002(3) -0.026(4) -0.015(4)
C5 0.065(5) 0.060(4) 0.087(6) -0.002(3) -0.020(4) -0.018(4)
C11 0.049(4) 0.055(4) 0.054(4) -0.021(3) 0.007(3) -0.016(3)
C12 0.059(4) 0.078(5) 0.050(5) -0.020(4) -0.001(3) 0.004(4)
C13 0.064(5) 0.119(7) 0.039(5) -0.039(5) 0.006(4) -0.023(4)
C14 0.067(5) 0.083(5) 0.068(5) -0.035(4) 0.028(4) -0.048(5)
C15 0.045(4) 0.063(4) 0.064(5) -0.016(3) 0.004(3) -0.024(4)
C16 0.075(5) 0.057(4) 0.079(6) -0.023(4) 0.004(4) -0.024(4)
C17 0.076(5) 0.059(4) 0.072(5) -0.022(4) 0.003(4) -0.032(4)
O18 0.086(4) 0.072(4) 0.134(5) 0.023(3) 0.002(4) -0.029(4)
C18 0.066(4) 0.058(4) 0.062(5) -0.004(3) 0.001(4) -0.017(3)
O19 0.073(3) 0.088(4) 0.074(4) -0.013(3) 0.008(3) -0.046(3)
C19 0.058(4) 0.056(4) 0.054(5) -0.017(3) -0.012(3) -0.013(3)
O20 0.067(3) 0.078(3) 0.118(5) -0.023(3) -0.012(3) -0.046(3)
C20 0.059(4) 0.045(4) 0.069(5) -0.005(3) -0.001(3) -0.020(3)
O21 0.114(5) 0.065(3) 0.080(4) 0.002(3) 0.016(3) 0.009(3)
C21 0.049(4) 0.069(5) 0.063(5) -0.009(3) 0.006(3) -0.024(4)
O22 0.063(3) 0.099(4) 0.080(4) 0.004(3) 0.014(3) -0.035(3)
C22 0.061(4) 0.055(4) 0.058(5) -0.016(3) -0.010(4) -0.009(3)
O23 0.073(3) 0.075(3) 0.088(4) -0.012(3) -0.032(3) 0.011(3)
C23 0.049(4) 0.058(4) 0.068(5) -0.014(3) -0.006(3) -0.021(4)

loop_
_atom_site_label
_atom_site_occupancy
_atom_site_fract_x
_atom_site_fract_y
_atom_site_fract_z
_atom_site_U_iso_or_equiv
_atom_site_thermal_displace_type
_atom_site_calc_flag
_atom_site_refinement_flags
_atom_site_type_symbol
W 1 .05681(3) .48662(3) .24110(2) .04367(10) Uani d . W
Mo 1 .27032(6) .73929(6) .22053(4) .04281(15) Uani d . Mo
O1 1 .3969(5) .3612(5) .3106(3) .0530(11) Uani d . O
C1 1 .2815(7) .4866(7) .3186(5) .0465(14) Uani d . C
C2 1 .2986(8) .5734(7) .3882(5) .052(2) Uani d G C
H2 1 .396(3) .562(6) .422(4) .044(16) Uiso calc G H
C3 1 .1751(8) .6989(8) .3936(5) .057(2) Uani d G C
H3A 1 .0677(19) .686(6) .404(4) .048(12) Uiso calc G H
H3B 1 .199(5) .770(5) .429(4) .048(12) Uiso calc G H
C4 1 .5180(9) .3005(8) .3893(6) .065(2) Uani d G C
H4A 1 .460(8) .273(8) .457(3) .11(2) Uiso calc G H
H4B 1 .575(8) .380(7) .390(5) .11(2) Uiso calc G H
C5 1 .6068(8) .1449(8) .3774(7) .072(2) Uani d G C
H5A 1 .698(4) .103(7) .422(4) .111(17) Uiso calc G H
H5B 1 .530(5) .079(6) .404(4) .111(17) Uiso calc G H
H5C 1 .637(6) .147(8) .3039(16) .111(17) Uiso calc G H
C11 1 .4731(7) .8553(7) .1302(5) .051(2) Uani d . C
C12 1 .3505(8) .8958(9) .0591(6) .066(2) Uani d G C
H12 1 .289(7) 1.001(3) .038(5) .07(2) Uiso calc G H
C13 1 .3265(9) .7581(11) .0400(6) .071(2) Uani d G C
H13 1 .249(5) .750(7) -.005(4) .059(19) Uiso calc G H
C14 1 .4346(9) .6308(10) .1004(6) .066(2) Uani d G C
H14 1 .452(8) .522(3) .101(6) .08(2) Uiso calc G H
C15 1 .5246(7) .6900(8) .1571(6) .055(2) Uani d G C
H15 1 .606(5) .636(7) .209(4) .07(2) Uiso calc G H
C16 1 .5006(9) .9495(8) .2004(7) .068(2) Uani d G C
H16A 1 .470(6) 1.057(3) .157(5) .092(18) Uiso calc G H
H16B 1 .607(3) .930(6) .224(5) .092(18) Uiso calc G H
C17 1 .3824(9) .8997(8) .2875(6) .065(2) Uani d G C
H17A 1 .418(6) .829(5) .3563(19) .071(15) Uiso calc G H
H17B 1 .292(5) .976(5) .299(4) .071(15) Uiso calc G H
O18 1 -.0286(7) 1.0050(6) .2036(5) .104(2) Uani d . O
C18 1 .0786(8) .9063(8) .2100(6) .064(2) Uani d . C
O19 1 .2780(6) .3241(6) .0812(4) .0748(14) Uani d . O
C19 1 .2039(8) .3835(8) .1406(6) .055(2) Uani d . C
O20 1 -0.2016(6) .3673(6) .1546(5) .082(2) Uani d . O
C20 1 -0.1083(8) .4109(7) .1885(6) .058(2) Uani d . C
O21 1 .1047(7) .1655(6) .4297(5) .097(2) Uani d . O
C21 1 .0884(7) .2815(9) .3617(6) .060(2) Uani d . C
O22 1 -0.2163(6) .6446(6) .3755(4) .083(2) Uani d . O
C22 1 -0.1110(8) .5885(8) .3309(6) .058(2) Uani d . C
O23 1 -.0628(6) .7851(6) .0464(4) .085(2) Uani d . O
C23 1 -.0077(7) .6840(8) .1177(6) .057(2) Uani d . C

loop_
_atom_type_symbol
_atom_type_description
_atom_type_scat_dispersion_real
_atom_type_scat_dispersion_imag
_atom_type_scat_source
C C 0.0033 0.0016 'International Tables Vol C Tables 4.2.6.8 and 6.1.1.4'
H H 0.0000 0.0000 'International Tables Vol C Tables 4.2.6.8 and 6.1.1.4'
O O 0.0106 0.0060 'International Tables Vol C Tables 4.2.6.8 and 6.1.1.4'
Mo Mo -1.6832 0.6857 'International Tables Vol C Tables 4.2.6.8 and 6.1.1.4'
W W -0.8490 6.8722 'International Tables Vol C Tables 4.2.6.8 and 6.1.1.4'

loop_
_geom_angle_atom_site_label_1
_geom_angle_atom_site_label_2
_geom_angle_atom_site_label_3
_geom_angle
_geom_angle_publ_flag
C20 W C21 87.4(3) yes
C20 W C23 84.1(3) yes
C21 W C23 171.0(3) yes
C20 W C22 88.4(3) yes
C21 W C22 90.7(3) yes
C23 W C22 86.3(3) yes
C20 W C19 85.1(3) yes
C21 W C19 91.2(3) yes
C23 W C19 90.9(3) yes
C22 W C19 173.2(3) yes
C20 W C1 161.0(2) yes
C21 W C1 76.6(2) yes
C23 W C1 112.3(2) yes
C22 W C1 101.8(2) yes
C19 W C1 85.1(2) yes
C20 W Mo 152.0(2) yes
C21 W Mo 120.6(2) yes
C23 W Mo 68.1(2) yes
C22 W Mo 92.7(2) yes
C19 W Mo 92.0(2) yes
C1 W Mo 44.69(14) yes
C18 Mo C2 111.7(3) yes
C18 Mo C1 123.6(3) yes
C2 Mo C1 36.4(2) ?
C18 Mo C3 76.0(3) yes
C2 Mo C3 36.1(2) ?
C1 Mo C3 63.8(2) ?
C18 Mo C15 143.3(3) ?
C2 Mo C15 99.1(3) ?
C1 Mo C15 93.1(2) ?
C3 Mo C15 129.5(3) ?
C18 Mo C12 86.5(3) ?
C2 Mo C12 156.1(2) ?
C1 Mo C12 143.0(3) ?
C3 Mo C12 152.5(3) ?
C15 Mo C12 59.0(3) ?
C18 Mo C11 108.2(3) ?
C2 Mo C11 121.1(2) ?
C1 Mo C11 128.0(2) ?
C3 Mo C11 132.2(2) ?
C15 Mo C11 35.8(2) ?
C12 Mo C11 35.3(2) ?
C18 Mo C13 100.8(3) ?
C2 Mo C13 143.6(3) ?
C1 Mo C13 110.8(3) ?
C3 Mo C13 168.6(3) ?
C15 Mo C13 59.0(3) ?
C12 Mo C13 35.5(3) ?
C11 Mo C13 59.2(2) ?
C18 Mo C14 135.8(3) ?
C2 Mo C14 110.0(3) ?
C1 Mo C14 84.2(3) ?
C3 Mo C14 145.8(3) ?
C15 Mo C14 35.6(2) ?
C12 Mo C14 58.8(3) ?
C11 Mo C14 59.3(2) ?
C13 Mo C14 35.2(3) ?
C18 Mo C17 84.7(3) yes
C2 Mo C17 84.6(3) yes
C1 Mo C17 118.8(2) yes
C3 Mo C17 75.7(3) yes
C15 Mo C17 78.7(2) ?
C12 Mo C17 81.7(3) yes
C11 Mo C17 58.0(2) yes
C13 Mo C17 115.2(3) ?
C14 Mo C17 113.2(3) ?
C18 Mo W 89.7(2) yes
C2 Mo W 73.3(2) ?
C1 Mo W 45.7(2) ?
C3 Mo W 77.7(2) yes
C15 Mo W 118.8(2) ?
C12 Mo W 124.0(2) ?
C11 Mo W 147.4(2) ?
C13 Mo W 91.4(2) ?
C14 Mo W 88.8(2) ?
C17 Mo W 153.4(2) yes
C1 O1 C4 118.9(5) yes
O1 C1 C2 119.8(5) yes
O1 C1 Mo 125.8(4) yes
C2 C1 Mo 71.6(3) yes
O1 C1 W 110.9(4) yes
C2 C1 W 127.7(4) yes
Mo C1 W 89.6(2) yes
C3 C2 C1 116.9(6) yes
C3 C2 Mo 73.2(4) yes
C1 C2 Mo 71.9(3) yes
C2 C3 Mo 70.7(4) yes
O1 C4 C5 108.0(6) yes
C12 C11 C15 107.3(6) yes
C12 C11 C16 125.9(7) yes
C15 C11 C16 122.4(6) yes
C12 C11 Mo 72.1(4) ?
C15 C11 Mo 71.7(3) ?
C16 C11 Mo 102.7(4) ?
C13 C12 C11 108.9(7) yes
C13 C12 Mo 72.9(4) ?
C11 C12 Mo 72.6(4) ?
C14 C13 C12 107.7(7) yes
C14 C13 Mo 72.5(4) ?
C12 C13 Mo 71.5(4) ?
C13 C14 C15 107.9(7) yes
C13 C14 Mo 72.4(4) ?
C15 C14 Mo 71.3(4) ?
C11 C15 C14 108.2(6) yes
C11 C15 Mo 72.5(3) ?
C14 C15 Mo 73.1(4) ?
C17 C16 C11 97.4(5) yes
C16 C17 Mo 101.9(5) yes
O18 C18 Mo 178.0(7) yes
O19 C19 W 175.4(6) yes
O20 C20 W 177.7(6) yes
O21 C21 W 179.3(6) yes
O22 C22 W 173.4(6) yes
O23 C23 W 169.4(6) yes

loop_
_geom_bond_atom_site_label_1
_geom_bond_atom_site_label_2
_geom_bond_distance
_geom_bond_publ_flag
W Mo 3.1862(10) yes
W C1 2.282(6) yes
Mo C1 2.241(6) yes
Mo C2 2.237(6) yes
Mo C3 2.268(7) yes
Mo C18 1.975(7) yes
W C19 2.026(8) yes
W C20 1.975(7) yes
W C21 2.017(8) yes
W C23 2.016(7) yes
W C22 2.020(8) yes
Mo C11 2.296(6) yes
Mo C12 2.289(7) yes
Mo C13 2.307(7) yes
Mo C14 2.308(7) yes
Mo C15 2.286(6) yes
Mo C17 2.313(7) yes
O1 C1 1.364(6) yes
O1 C4 1.436(7) yes
C1 C2 1.400(8) yes
C2 C3 1.396(9) yes
C4 C5 1.496(9) yes
C11 C12 1.391(9) yes
C11 C15 1.406(8) yes
C11 C16 1.487(9) yes
C12 C13 1.402(11) yes
C13 C14 1.394(11) yes
C14 C15 1.405(9) yes
C16 C17 1.488(10) yes
O18 C18 1.132(7) yes
O19 C19 1.141(7) yes
O20 C20 1.148(7) yes
O21 C21 1.139(8) yes
O22 C22 1.143(7) yes
O23 C23 1.141(7) yes
